data_7044852
loop_
_publ_author_name
'van Rixel, Vincent H. S.'
'Moolenaar, Geri F.'
'Siegler, Maxime A.'
'Messori, Luigi'
'Bonnet, Sylvestre'

_publ_section_title
;
 Controlling with light the interaction between trans-tetrapyridyl
 ruthenium complexes and an oligonucleotide.
;
_journal_issue 2
_journal_name_full 'Dalton transactions (Cambridge, England : 2003)'
_journal_page_first 507
_journal_page_last 516
_journal_paper_doi 10.1039/c7dt03613b
_journal_volume 47
_journal_year 2018
_chemical_formula_moiety 'C34 H36 N6 O2 Ru S2, 2(F6 P)'
_chemical_formula_sum 'C34 H36 F12 N6 O2 P2 Ru S2'
_chemical_formula_weight 1015.82
_space_group_crystal_system monoclinic
_space_group_IT_number 14
_space_group_name_Hall '-P 2yn'
_space_group_name_H-M_alt 'P 1 21/n 1'
_symmetry_space_group_name_Hall '-P 2yn'
_symmetry_space_group_name_H-M 'P 1 21/n 1'
_atom_sites_solution_hydrogens mixed
_atom_sites_solution_primary direct
_atom_sites_solution_secondary difmap
_audit_creation_method SHELXL-2014/7
_audit_update_record
;
2017-02-28 deposited with the CCDC.
2017-11-20 downloaded from the CCDC.
;
_cell_angle_alpha 90
_cell_angle_beta 98.2773(17)
_cell_angle_gamma 90
_cell_formula_units_Z 4
_cell_length_a 9.54745(18)
_cell_length_b 21.8432(4)
_cell_length_c 18.4565(3)
_cell_measurement_reflns_used 16794
_cell_measurement_temperature 110(2)
_cell_measurement_theta_max 72.01
_cell_measurement_theta_min 5.20
_cell_volume 3808.95(12)
_computing_cell_refinement
;
CrysAlisPro, Agilent Technologies,
Version 1.171.37.35 (release 13-08-2014 CrysAlis171 .NET)
(compiled Aug 13 2014,18:06:01)
;
_computing_data_collection
;
CrysAlisPro, Agilent Technologies,
Version 1.171.37.35 (release 13-08-2014 CrysAlis171 .NET)
(compiled Aug 13 2014,18:06:01)
;
_computing_data_reduction
;
CrysAlisPro, Agilent Technologies,
Version 1.171.37.35 (release 13-08-2014 CrysAlis171 .NET)
(compiled Aug 13 2014,18:06:01)
;
_computing_molecular_graphics 'SHELXTL v6.10 (Sheldrick, 2008)'
_computing_publication_material 'SHELXTL v6.10 (Sheldrick, 2008)'
_computing_structure_refinement 'SHELXL-2014/7 (Sheldrick, 2014)'
_computing_structure_solution 'SHELXS-2014/7 (Sheldrick, 2014)'
_diffrn_ambient_temperature 110(2)
_diffrn_measured_fraction_theta_full 0.997
_diffrn_measured_fraction_theta_max 0.996
_diffrn_measurement_device_type 'SuperNova, Dual, Cu at zero, Atlas'
_diffrn_measurement_method '\w scans'
_diffrn_radiation_monochromator mirror
_diffrn_radiation_source 'SuperNova (Cu) X-ray Source'
_diffrn_radiation_type CuK\a
_diffrn_radiation_wavelength 1.54178
_diffrn_reflns_av_R_equivalents 0.0217
_diffrn_reflns_av_unetI/netI 0.0368
_diffrn_reflns_Laue_measured_fraction_full 0.997
_diffrn_reflns_Laue_measured_fraction_max 0.996
_diffrn_reflns_limit_h_max 11
_diffrn_reflns_limit_h_min -11
_diffrn_reflns_limit_k_max 26
_diffrn_reflns_limit_k_min -26
_diffrn_reflns_limit_l_max 22
_diffrn_reflns_limit_l_min -22
_diffrn_reflns_number 27773
_diffrn_reflns_point_group_measured_fraction_full 0.997
_diffrn_reflns_point_group_measured_fraction_max 0.996
_diffrn_reflns_theta_full 67.679
_diffrn_reflns_theta_max 71.896
_diffrn_reflns_theta_min 3.154
_exptl_absorpt_coefficient_mu 6.081
_exptl_absorpt_correction_T_max 0.563
_exptl_absorpt_correction_T_min 0.401
_exptl_absorpt_correction_type analytical
_exptl_absorpt_process_details
;
CrysAlisPro, Agilent Technologies,
Version 1.171.37.35 (release 13-08-2014 CrysAlis171 .NET)
(compiled Aug 13 2014,18:06:01)
Analytical numeric absorption correction using a multifaceted crystal
            model based on expressions derived by R.C. Clark & J.S. Reid.
(Clark, R. C. & Reid, J. S. (1995). Acta Cryst. A51, 887-897)
Empirical absorption correction using spherical harmonics,
 implemented in SCALE3 ABSPACK scaling algorithm.
;
_exptl_crystal_colour red
_exptl_crystal_density_diffrn 1.771
_exptl_crystal_description block
_exptl_crystal_F_000 2048
_exptl_crystal_size_max 0.21
_exptl_crystal_size_mid 0.19
_exptl_crystal_size_min 0.14
_refine_diff_density_max 0.640
_refine_diff_density_min -0.662
_refine_diff_density_rms 0.094
_refine_ls_extinction_method none
_refine_ls_goodness_of_fit_ref 0.987
_refine_ls_hydrogen_treatment mixed
_refine_ls_matrix_type full
_refine_ls_number_parameters 620
_refine_ls_number_reflns 10943
_refine_ls_number_restraints 256
_refine_ls_restrained_S_all 0.986
_refine_ls_R_factor_all 0.0333
_refine_ls_R_factor_gt 0.0291
_refine_ls_shift/su_max 0.001
_refine_ls_shift/su_mean 0.000
_refine_ls_structure_factor_coef Fsqd
_refine_ls_weighting_details 'w=1/[\s^2^(Fo^2^)+(0.0699P)^2^] where P=(Fo^2^+2Fc^2^)/3'
_refine_ls_weighting_scheme calc
_refine_ls_wR_factor_gt 0.0943
_refine_ls_wR_factor_ref 0.0963
_reflns_Friedel_coverage 0.000
_reflns_number_gt 9630
_reflns_number_total 10943
_reflns_threshold_expression 'I > 2\s(I)'
_cod_data_source_file c7dt03613b2.cif
_cod_data_source_block 3_PF6
_cod_depositor_comments 'Adding full bibliography for 7044850--7044852.cif.'
_cod_database_code 7044852
_shelx_shelxl_version_number 2014/7
_twin_information
;
 * * * CRYSALIS TWIN DATA REDUCTION FINALIZING (Version 1.171.37.35 (release 13-08-2014 CrysAlis171 .NET)) * * *
Laue class: 2/m (b-unique) - Friedel mate is equivalent
Lattice type: P-lattice 
DC PROFFITRRPTWIN INFO: Step 1 - Loading orientation matrices (UB) of 2 components
 
DC PROFFITRRPTWIN INFO: Loading UB component 1
 
DC PROFFITRRPTWIN INFO: Loading UB component 2
 
DC PROFFITRRPTWIN INFO: Step 2 - Computing crossed twin laws
 
Twin law determination (relative to component 1)
Matrix 1 is taken from component 1 (   9.544   21.846   18.449    90.01    98.27    90.02)
Matrix 2 is taken from component 2 (   9.545   21.844   18.460    89.99    98.28    90.00)
Twin analysis: Component 1 with component 2
TL  =UB[1]-1*UB[2]:  -0.9998   0.0020   0.0005     0.0281   0.9989   0.0585    -0.0016   0.0403  -0.9984   det 0.999461
TL-1=UB[2]*UB[1]-1:  -1.0002   0.0021  -0.0004     0.0279   0.9987   0.0585     0.0027   0.0403  -0.9992   det 1.000539
Rot= 179.9377 deg around the following vectors: 
Reciprocal space (hkl): 0.0009 0.9998 0.0201
Direct space (uvw)    : 0.0140 0.9995 0.0294
 
DC PROFFITRRPTWIN INFO: Step 3 - Loading reflections of 2 components
 
DC PROFFITRRPTWIN ALL INFO: Component 1
DC PROFFITRRPTWIN INFO: Face list of component 1 
  1:  -3.0890   9.1028   7.7632  d=   0.0876
  2:  -4.0074  -2.4112   8.8991  d=   0.0673
  3:   1.9921  -1.6993  10.9444  d=   0.0860
  4:  -2.0094  -2.6434  11.8970  d=   0.0510
  5:  -4.9823   8.1313   0.3150  d=   0.0825
  6:   0.0275  12.3360  -5.5071  d=   0.0870
  7:   1.0117   3.6704 -11.8581  d=   0.0886
  8:   0.9994  -2.3220 -12.0996  d=   0.0805
  9:   3.9997  -1.5252 -10.0585  d=   0.0814
 10:   0.0003   2.2937  12.1010  d=   0.0811
 11:   2.9842  -8.6636  -7.3465  d=   0.1001
 12:  -1.0163  -9.4906  -8.3907  d=   0.0697
 13:  -1.0289 -14.0125   0.4335  d=   0.0831
 14:   0.9706 -14.0691   0.4363  d=   0.0869
 15:   4.9926  -2.3731   3.9199  d=   0.1169
 16:  -0.0228  -9.5155   8.6229  d=   0.0787
 17:  -3.0215  -9.3720   7.6204  d=   0.0743
 18:  -1.8528 -10.0233   8.1123  d=   0.0688
 19:   4.7807   7.7305  -5.2072  d=   0.0788
 20:  -2.9741  12.1282  -0.5195  d=   0.0903
 21:  -0.2157   9.7587  -8.5305  d=   0.1008
 22:  -5.4980   2.1897  -3.6204  d=   0.0938
 23:  -0.2273  10.0576   8.4048  d=   0.0900
 24:   2.7865   8.5797   7.0083  d=   0.0955
 25:   5.7478   2.8925   2.1022  d=   0.0962
 26:   4.1997  -7.9194  -6.8359  d=   0.1138
 27:  -6.1686   1.2606   1.3862  d=   0.0883
 28:   4.0094   3.4099  -8.8589  d=   0.0810
 29:  -5.6480   4.8126   4.3219  d=   0.0856
 30:   0.0282  13.9237   1.5618  d=   0.1003
DC PROFFITRRPTWIN ALL INFO: Component 2
DC PROFFITRRPTWIN INFO: Face list of component 2 
  1:   3.1053   9.4590  -7.3990  d=   0.0876
  2:   3.9999  -1.9994  -9.0000  d=   0.0673
  3:  -2.0000  -1.0011 -10.9989  d=   0.0860
  4:   1.9999  -2.0001 -11.9995  d=   0.0510
  5:   4.9998   8.0000  -0.0008  d=   0.0825
  6:  -0.0001  11.9987   5.9996  d=   0.0870
  7:  -0.9999   3.0002  11.9993  d=   0.0886
  8:  -0.9999  -2.9990  11.9994  d=   0.0805
  9:  -3.9998  -2.0000  10.0000  d=   0.0814
 10:  -0.0001   2.9987 -11.9992  d=   0.0811
 11:  -2.9998  -8.9989   7.0000  d=   0.1001
 12:   1.0002  -9.9978   7.9993  d=   0.0697
 13:   1.0002 -13.9979  -1.0000  d=   0.0831
 14:  -0.9998 -13.9983  -0.9997  d=   0.0869
 15:  -4.9999  -2.0012  -3.9989  d=   0.1169
 16:   0.0001  -8.9994  -8.9994  d=   0.0787
 17:   3.0000  -8.9986  -7.9999  d=   0.0743
 18:   1.8296  -9.5876  -8.5145  d=   0.0688
 19:  -4.7638   7.5495   5.5272  d=   0.0788
 20:   2.9998  11.9991   0.9994  d=   0.0903
 21:   0.2389   9.2411   8.9161  d=   0.1008
 22:   5.5049   1.8214   3.6910  d=   0.0938
 23:   0.2448  10.5301  -7.9940  d=   0.0900
 24:  -2.7720   9.0566  -6.6499  d=   0.0955
 25:  -5.7438   3.1725  -1.9686  d=   0.0962
 26:  -4.2142  -8.1918   6.5230  d=   0.1138
 27:   6.1719   1.1677  -1.3509  d=   0.0883
 28:  -3.9999   2.9993   9.0000  d=   0.0810
 29:   5.6573   4.9014  -4.1400  d=   0.0856
 30:  -0.0002  13.9980  -1.0000  d=   0.1003
 
DC PROFFITRRPTWIN INFO: Step 4 - Analysing composite reflections of 2 components
 
Component 1: 29941 observations read
Component 2: 30036 observations read

48644 composite observations collected (37498 fully isolated, 11146 overlapped), 52 skipped due to one or more missing parts and 57 skipped due to I/sig<-3.0


OVERLAP STATISTICS

2 COMPONENTS

COMPONENTS 1, 2
 Overlap factor | # in range | % of all obs 
 -------------- | ---------- | ------------ 
   0.00 - 0.20  |       5104 |    10.5 <--- ALMOST SEPARATED
   0.20 - 0.40  |       2764 |     5.7
   0.40 - 0.60  |       1777 |     3.7
   0.60 - 0.80  |       1067 |     2.2
   0.80 - 1.00  |        434 |     0.9 <--- FULLY OVERLAPPED
 -------------- | ---------- | ------------ 
      Total     |      11146 |    22.9

 
DC PROFFITRRPTWIN INFO: Step 5 - Scaling data & analysing twin ratios of 2 components
 
Computed twin ratios:
Twin 1: 76.76% (20739 common observations, 5285 merged)
Twin 2: 23.24% (17702 common observations, 5285 merged)

Preparing data for SCALE3 ABSPACK...

SCALING COMPONENT 1

26536 of 29851 reflections used for ABSPACK refinement
PROFFIT INFO: Inet (after scale3 abspack): min=-2248998.0000 max=14664862.0000
PROFFIT INFO: sig(Inet) (after scale3 abspack): min=945.8707 max=147869.3125


SCALING COMPONENT 2

26957 of 29939 reflections used for ABSPACK refinement
PROFFIT INFO: Inet (after scale3 abspack): min=-6281205.5000 max=14664862.0000
PROFFIT INFO: sig(Inet) (after scale3 abspack): min=594.9764 max=147869.3125
PROFFIT INFO: 120 observations on 'bad frames' rejected

Computed twin ratios:
Twin 1: 78.76% (20732 common observations, 5281 merged)
Twin 2: 21.24% (17684 common observations, 5281 merged)

DC PROFFITRRPTWIN INFO: Determining HKLF4 overlap threshold for completeness requirement (>=80.0%)
DC PROFFITRRPTWIN INFO: HKLF4 overlap threshold kept - 0.40

DC PROFFITRRPTWIN INFO: Step 6 - Decomposed intensities statistics (HKLF4)
 
COMPONENT 1

 
Note: The Rint, Rsigma and RsigmaB values are computed for redundant data only!
    Mean F2 and F2/sig(F2) are given for all measured values!
Note: The RsigmaA values are computed for all measured values!

Help: For more information about computations of rint and rsigma please look into Crysalis help: 
 file:__#HELP_DTheoryAlgorithm_DataReductionOutput.html
 

Statistics vs intensity - point group symmetry: P2/m (b-unique)
                      #        #        #      average    mean      mean        
         intensity measured   kept    unique  redundancy   F2     F2/sig(F2)   Rint   Rsigma
#--------------------------------------------------------------------------------------------
 12920456-  940228     2842     2842      728    3.9   1980326.22    67.75    0.034    0.038
   937120-  511407     2741     2741      728    3.8    689776.69    39.47    0.034    0.039
   510998-  314455     2708     2708      728    3.7    399282.56    29.98    0.037    0.043
   314430-  199381     2690     2690      728    3.7    251249.24    23.07    0.044    0.048
   199080-  124021     2621     2621      728    3.6    158214.95    17.54    0.057    0.063
   123948-   73481     2645     2645      728    3.6     97120.45    12.40    0.064    0.070
    73393-   36843     2598     2598      728    3.6     53605.44     8.15    0.090    0.096
    36822-   16808     2634     2634      728    3.6     26143.63     4.42    0.158    0.165
    16755-    5281     2570     2570      728    3.5     10253.39     1.90    0.276    0.302
     5264-  -99057     2487     2487      736    3.4      1981.97     0.42    0.697    1.011
#------------------------------------------------------------------------------------------
 12920456-  -99057    26536    26536     7288    3.6    383888.20    21.16    0.039    0.045
 

Statistics vs resolution - point group symmetry: P2/m (b-unique)
resolu-      #        #        #               average    mean      mean          
tion(A)   measured   kept    unique           redundancy   F2     F2/sig(F2)   Rint   Rsigma   RsigmaA
#------------------------------------------------------------------------------------------------------
 inf-1.77     2792     2792      728             3.8   1138351.03    47.19    0.037    0.042     0.014
1.77-1.40     2295     2295      728             3.2    621141.19    23.26    0.036    0.040     0.029
1.40-1.22     3339     3339      728             4.6    418061.81    18.98    0.048    0.059     0.037
1.22-1.11     3455     3455      728             4.7    342300.72    18.76    0.044    0.051     0.037
1.11-1.03     2795     2795      728             3.8    301515.65    18.77    0.034    0.039     0.038
1.03-0.96     2728     2728      728             3.7    257877.57    17.67    0.035    0.040     0.041
0.96-0.91     2607     2607      728             3.6    197876.10    15.92    0.039    0.043     0.046
0.91-0.87     2422     2422      728             3.3    161441.56    15.10    0.041    0.044     0.048
0.87-0.84     2204     2204      728             3.0    139780.47    15.99    0.039    0.041     0.046
0.84-0.81     1899     1899      736             2.6    128134.78    18.00    0.045    0.047     0.041
#------------------------------------------------------------------------------------------------------
 inf-0.81    26536    26536     7288             3.6    383888.20    21.16    0.039    0.045     0.030
 

Statistics vs resolution (taking redundancy into account) - point group symmetry: P2/m (b-unique)
resolu-      #        #        #       %       average    mean      mean          
tion(A)    kept     theory   unique complete  redundancy   F2     F2/sig(F2)   Rint  RsigmaB
#--------------------------------------------------------------------------------------------
 inf-1.77     2792      771      728   94.4      3.8   1138351.03    94.24    0.037    0.007
1.77-1.40     2295      757      728   96.2      3.2    621141.19    43.16    0.036    0.017
1.40-1.22     3339      767      728   94.9      4.6    418061.81    42.74    0.048    0.019
1.22-1.11     3455      766      728   95.0      4.7    342300.72    41.64    0.044    0.018
1.11-1.03     2795      764      728   95.3      3.8    301515.65    38.50    0.034    0.020
1.03-0.96     2728      766      728   95.0      3.7    257877.57    35.70    0.035    0.022
0.96-0.91     2607      791      728   92.0      3.6    197876.10    31.39    0.039    0.025
0.91-0.87     2422      765      728   95.2      3.3    161441.56    28.68    0.041    0.027
0.87-0.84     2204      792      728   91.9      3.0    139780.47    29.02    0.039    0.027
0.84-0.81     1899      788      736   93.4      2.6    128134.78    29.97    0.045    0.025
#--------------------------------------------------------------------------------------------
 inf-0.81    26536     7728     7288   94.3      3.6    383888.20    42.43    0.039    0.016
DC PROFFITRRPTWIN INFO: Step 7 - Generating output files
 
HKLF 4
Reflections read=29850, from those 26536 with overlapping factor < 0.400 written to file D:\Data\xs0706a\xs0706a_max2_twin1_hklf4.hkl, 3314 skipped
Use the HKLF 4 file(s) for structure solution.

HKLF 5 merged
RINT ANALYSIS FOR ALL HKLF5 REFLECTIONS
 Components measured    kept     unique redundancy F2/sig(F2) Rint      Rsigma
#------------------------------------------------------------------------------
1,2          29850     27773     11121     2.50     21.63     0.022     0.033

RINT ANALYSIS FOR OVERLAPPED REFLECTIONS
 Components measured    kept     unique redundancy F2/sig(F2) Rint      Rsigma
#------------------------------------------------------------------------------
1,2          11047     10220      5172     1.98     22.94     0.024     0.034

RINT ANALYSIS FOR ISOLATED REFLECTIONS
 Component measured     kept     unique redundancy F2/sig(F2) Rint      Rsigma
#------------------------------------------------------------------------------
     1       18803     17553      5949     2.95     20.62     0.020     0.033
     2           0         0         0     0.00      0.00     0.000     0.000

11121 merged reflections saved into file: D:\Data\xs0706a\xs0706a_max2_twin1_hklf5.hkl

Use this hkl file in SHELXL with BASF instruction, which has (components minus 1) entries, and HKLF 5 instruction.
E.g. Two component twin: 'BASF n2' in .ins file, BASF n1 can be computed as n1 = 1.0 - n2.
E.g. Three component twin: 'BASF n2 n3' in .ins file, BASF n1 can be computed as n1 = 1.0 - (n2 + n3).

BASF 0.21238 
;
_shelx_space_group_comment
;
The symmetry employed for this shelxl refinement is uniquely defined
by the following loop, which should always be used as a source of
symmetry information in preference to the above space-group names.
They are only intended as comments.
;

loop_
_space_group_symop_operation_xyz
'x, y, z'
'-x+1/2, y+1/2, -z+1/2'
'-x, -y, -z'
'x-1/2, -y-1/2, z-1/2'

loop_
_atom_site_label
_atom_site_type_symbol
_atom_site_fract_x
_atom_site_fract_y
_atom_site_fract_z
_atom_site_U_iso_or_equiv
_atom_site_adp_type
_atom_site_occupancy
_atom_site_site_symmetry_order
_atom_site_calc_flag
_atom_site_refinement_flags_posn
_atom_site_refinement_flags_adp
_atom_site_refinement_flags_occupancy
_atom_site_disorder_assembly
_atom_site_disorder_group
Ru1 Ru 0.31058(2) 0.09281(2) 0.25771(2) 0.01457(8) Uani 1 1 d . . . . .
S1 S 0.22500(7) 0.03018(3) 0.34632(4) 0.01930(15) Uani 1 1 d . . . . .
S2 S 0.39649(7) 0.15361(3) 0.16622(4) 0.01771(14) Uani 1 1 d . . . . .
C1 C 0.4575(3) 0.01412(14) 0.15625(17) 0.0197(6) Uani 1 1 d . . . . .
H1 H 0.5368 0.0358 0.1806 0.024 Uiso 1 1 calc R U . . .
C2 C 0.4787(3) -0.02409(14) 0.10144(17) 0.0212(6) Uani 1 1 d . . . . .
H2 H 0.5709 -0.0291 0.0886 0.025 Uiso 1 1 calc R U . . .
C3 C 0.3627(3) -0.05666(13) 0.06312(17) 0.0193(6) Uani 1 1 d . . . . .
C4 C 0.3792(3) -0.09959(15) 0.00805(17) 0.0229(6) Uani 1 1 d . . . . .
H4 H 0.4705 -0.1067 -0.0049 0.027 Uiso 1 1 calc R U . . .
C5 C 0.2659(4) -0.13116(15) -0.02697(18) 0.0258(6) Uani 1 1 d . . . . .
H5 H 0.2788 -0.1612 -0.0627 0.031 Uiso 1 1 calc R U . . .
C6 C 0.1290(3) -0.11880(15) -0.00957(18) 0.0260(7) Uani 1 1 d . . . . .
H6 H 0.0499 -0.1402 -0.0347 0.031 Uiso 1 1 calc R U . . .
C7 C 0.1083(3) -0.07666(15) 0.04273(17) 0.0225(6) Uani 1 1 d . . . . .
H7 H 0.0153 -0.0681 0.0526 0.027 Uiso 1 1 calc DR U . . .
C8 C 0.2264(3) -0.04557(13) 0.08246(16) 0.0181(6) Uani 1 1 d . . . . .
C9 C 0.2148(3) -0.00346(13) 0.14101(16) 0.0177(6) Uani 1 1 d . . . . .
C10 C 0.0187(3) 0.05772(13) 0.18680(16) 0.0174(6) Uani 1 1 d . . . . .
C11 C -0.1297(3) 0.06069(15) 0.17895(18) 0.0215(6) Uani 1 1 d . . . . .
H11 H -0.1862 0.0283 0.1562 0.026 Uiso 1 1 calc R U . . .
C12 C -0.1914(3) 0.11148(16) 0.20492(18) 0.0228(6) Uani 1 1 d . . . . .
H12 H -0.2916 0.1151 0.1984 0.027 Uiso 1 1 calc R U . . .
C13 C -0.1085(3) 0.15739(15) 0.24052(17) 0.0211(6) Uani 1 1 d . . . . .
H13 H -0.1505 0.1926 0.2586 0.025 Uiso 1 1 calc R U . . .
C14 C 0.0376(3) 0.15071(14) 0.24926(16) 0.0174(5) Uani 1 1 d . . . . .
C15 C 0.1346(3) 0.19262(14) 0.29364(16) 0.0180(6) Uani 1 1 d . . . . .
C16 C 0.0962(3) 0.24957(15) 0.31530(18) 0.0225(6) Uani 1 1 d . . . . .
H16 H 0.0029 0.2647 0.3011 0.027 Uiso 1 1 calc R U . . .
C17 C 0.1980(3) 0.28469(15) 0.35875(19) 0.0252(6) Uani 1 1 d . . . . .
H17 H 0.1745 0.3243 0.3744 0.030 Uiso 1 1 calc R U . . .
C18 C 0.3317(3) 0.26203(15) 0.37882(18) 0.0234(6) Uani 1 1 d . . . . .
H18 H 0.4008 0.2851 0.4094 0.028 Uiso 1 1 calc DR U . . .
C19 C 0.3644(3) 0.20416(14) 0.35337(16) 0.0181(6) Uani 1 1 d . . . . .
C20 C 0.5759(3) 0.13145(14) 0.35847(16) 0.0180(6) Uani 1 1 d . . . . .
C21 C 0.7207(3) 0.12776(15) 0.39417(16) 0.0190(6) Uani 1 1 d . . . . .
C22 C 0.7983(3) 0.17901(15) 0.42514(17) 0.0229(6) Uani 1 1 d . . . . .
H22 H 0.7544 0.2181 0.4243 0.028 Uiso 1 1 calc DR U . . .
C23 C 0.9373(3) 0.17217(17) 0.45646(18) 0.0267(7) Uani 1 1 d . . . . .
H23 H 0.9900 0.2070 0.4753 0.032 Uiso 1 1 calc R U . . .
C24 C 1.0017(3) 0.11439(18) 0.46083(19) 0.0293(7) Uani 1 1 d . . . . .
H24 H 1.0962 0.1100 0.4848 0.035 Uiso 1 1 calc R U . . .
C25 C 0.9293(3) 0.06412(17) 0.43070(18) 0.0265(7) Uani 1 1 d . . . . .
H25 H 0.9738 0.0251 0.4338 0.032 Uiso 1 1 calc R U . . .
C26 C 0.7893(3) 0.07009(15) 0.39530(17) 0.0216(6) Uani 1 1 d . . . . .
C27 C 0.7132(3) 0.02028(15) 0.35927(18) 0.0223(6) Uani 1 1 d . . . . .
H27 H 0.7529 -0.0197 0.3623 0.027 Uiso 1 1 calc R U . . .
C28 C 0.5842(3) 0.03006(14) 0.32074(17) 0.0210(6) Uani 1 1 d . . . . .
H28 H 0.5380 -0.0034 0.2944 0.025 Uiso 1 1 calc R U . . .
C29 C 0.3367(4) 0.03467(17) 0.43403(18) 0.0301(7) Uani 1 1 d . . . . .
H29A H 0.2928 0.0119 0.4706 0.045 Uiso 1 1 calc R U . . .
H29B H 0.3483 0.0776 0.4491 0.045 Uiso 1 1 calc R U . . .
H29C H 0.4296 0.0170 0.4300 0.045 Uiso 1 1 calc R U . . .
C30 C 0.2409(3) -0.05084(14) 0.32701(19) 0.0256(6) Uani 1 1 d . . . . .
H30A H 0.2122 -0.0581 0.2740 0.031 Uiso 1 1 calc R U . . .
H30B H 0.3410 -0.0635 0.3397 0.031 Uiso 1 1 calc R U . . .
C31 C 0.1493(4) -0.08906(15) 0.3701(2) 0.0284(7) Uani 1 1 d . . . . .
H31A H 0.1621 -0.1329 0.3589 0.034 Uiso 1 1 calc R U . . .
H31B H 0.1813 -0.0830 0.4231 0.034 Uiso 1 1 calc R U . . .
C32 C 0.2565(4) 0.16390(17) 0.09051(19) 0.0313(7) Uani 1 1 d . . . . .
H32A H 0.1782 0.1863 0.1072 0.047 Uiso 1 1 calc R U . . .
H32B H 0.2229 0.1238 0.0716 0.047 Uiso 1 1 calc R U . . .
H32C H 0.2924 0.1871 0.0517 0.047 Uiso 1 1 calc R U . . .
C33 C 0.4319(3) 0.23233(14) 0.19406(18) 0.0228(6) Uani 1 1 d . . . . .
H33A H 0.3413 0.2532 0.1982 0.027 Uiso 1 1 calc R U . . .
H33B H 0.4903 0.2330 0.2429 0.027 Uiso 1 1 calc R U . . .
C34 C 0.5078(4) 0.26662(16) 0.1405(2) 0.0322(8) Uani 1 1 d D . . . .
H34A H 0.4492 0.2678 0.0917 0.039 Uiso 1 1 calc R U . A 1
H34B H 0.5275 0.3092 0.1573 0.039 Uiso 1 1 calc R U . A 1
N1 N 0.3263(2) 0.02376(11) 0.17942(14) 0.0172(5) Uani 1 1 d . . . . .
N2 N 0.0800(2) 0.00651(12) 0.15916(15) 0.0198(5) Uani 1 1 d D . . . .
H2A H 0.020(3) -0.0235(12) 0.1554(11) 0.024 Uiso 1 1 d D U . . .
N3 N 0.1002(2) 0.10171(12) 0.22064(13) 0.0169(5) Uani 1 1 d . . . . .
N4 N 0.2705(3) 0.16987(11) 0.31218(14) 0.0172(5) Uani 1 1 d . . . . .
N5 N 0.5052(3) 0.18475(12) 0.36992(14) 0.0205(5) Uani 1 1 d D . . . .
H5A H 0.5332(12) 0.2064(7) 0.4078(11) 0.025 Uiso 1 1 d D U . . .
N6 N 0.5145(2) 0.08623(12) 0.31729(14) 0.0173(5) Uani 1 1 d . . . . .
O1 O 0.0030(3) -0.07412(12) 0.35434(16) 0.0342(6) Uani 1 1 d D . . . .
H1B H -0.033(5) -0.084(2) 0.3086(19) 0.051 Uiso 1 1 d D U . . .
O2 O 0.6363(9) 0.2347(3) 0.1369(12) 0.047(3) Uani 0.77(5) 1 d D U P B 1
H2B H 0.7029 0.2599 0.1378 0.056 Uiso 0.77(5) 1 calc R U P B 1
O2' O 0.607(4) 0.2358(12) 0.105(3) 0.048(6) Uani 0.23(5) 1 d D U P B 2
H2C H 0.6741 0.2595 0.0996 0.057 Uiso 0.23(5) 1 calc R U P B 2
P1 P 0.4770(7) 0.1839(3) 0.5816(4) 0.0219(9) Uani 0.624(13) 1 d D U P C 1
F1 F 0.6208(8) 0.1929(5) 0.6369(4) 0.0324(15) Uani 0.624(13) 1 d D U P C 1
F2 F 0.5471(6) 0.1288(3) 0.5415(3) 0.0413(13) Uani 0.624(13) 1 d D U P C 1
F3 F 0.3335(13) 0.1753(7) 0.5260(7) 0.047(3) Uani 0.624(13) 1 d D U P C 1
F4 F 0.4107(9) 0.2392(4) 0.6196(5) 0.059(2) Uani 0.624(13) 1 d D U P C 1
F5 F 0.4246(8) 0.1359(4) 0.6362(3) 0.062(2) Uani 0.624(13) 1 d D U P C 1
F6 F 0.5354(7) 0.2307(3) 0.5249(3) 0.0400(14) Uani 0.624(13) 1 d D U P C 1
P1' P 0.4664(15) 0.1858(6) 0.5851(7) 0.035(2) Uani 0.376(13) 1 d D U P C 2
F1' F 0.5921(15) 0.1869(9) 0.6511(8) 0.044(3) Uani 0.376(13) 1 d D U P C 2
F2' F 0.5037(13) 0.1171(5) 0.5677(8) 0.057(3) Uani 0.376(13) 1 d D U P C 2
F3' F 0.340(2) 0.1852(12) 0.5175(11) 0.040(4) Uani 0.376(13) 1 d D U P C 2
F4' F 0.4327(15) 0.2562(5) 0.6008(8) 0.045(3) Uani 0.376(13) 1 d D U P C 2
F5' F 0.3619(10) 0.1654(5) 0.6386(4) 0.049(2) Uani 0.376(13) 1 d D U P C 2
F6' F 0.5733(10) 0.2080(7) 0.5304(6) 0.049(3) Uani 0.376(13) 1 d D U P C 2
P2 P 0.69873(9) 0.35973(4) 0.34211(5) 0.02705(18) Uani 1 1 d . . . . .
F7 F 0.8574(2) 0.34898(10) 0.37893(15) 0.0399(5) Uani 1 1 d . . . . .
F8 F 0.7027(2) 0.29844(11) 0.29572(14) 0.0430(5) Uani 1 1 d . . . . .
F9 F 0.5366(2) 0.37120(12) 0.30618(14) 0.0430(5) Uani 1 1 d . . . . .
F10 F 0.6912(2) 0.42159(9) 0.39016(14) 0.0359(5) Uani 1 1 d . . . . .
F11 F 0.6431(2) 0.32164(10) 0.40701(13) 0.0343(5) Uani 1 1 d . . . . .
F12 F 0.7504(3) 0.39945(12) 0.27871(16) 0.0528(7) Uani 1 1 d . . . . .

loop_
_atom_site_aniso_label
_atom_site_aniso_U_11
_atom_site_aniso_U_22
_atom_site_aniso_U_33
_atom_site_aniso_U_23
_atom_site_aniso_U_13
_atom_site_aniso_U_12
Ru1 0.01224(11) 0.01349(12) 0.01780(11) -0.00108(8) 0.00158(7) 0.00053(7)
S1 0.0203(3) 0.0173(3) 0.0207(3) 0.0015(3) 0.0045(3) -0.0001(3)
S2 0.0164(3) 0.0171(3) 0.0199(3) -0.0002(3) 0.0035(2) -0.0003(2)
C1 0.0142(13) 0.0189(14) 0.0258(15) -0.0009(12) 0.0026(11) -0.0008(10)
C2 0.0170(13) 0.0210(15) 0.0265(15) -0.0009(12) 0.0067(11) 0.0010(11)
C3 0.0227(14) 0.0146(14) 0.0207(14) 0.0015(11) 0.0036(11) 0.0006(11)
C4 0.0250(15) 0.0234(16) 0.0211(15) 0.0011(12) 0.0058(12) 0.0038(12)
C5 0.0351(17) 0.0228(16) 0.0197(14) -0.0035(12) 0.0040(12) 0.0017(13)
C6 0.0284(16) 0.0252(16) 0.0225(15) -0.0043(13) -0.0030(12) -0.0038(13)
C7 0.0216(14) 0.0225(15) 0.0231(15) -0.0008(12) 0.0024(11) -0.0024(12)
C8 0.0183(13) 0.0169(14) 0.0191(14) 0.0010(11) 0.0026(11) -0.0006(11)
C9 0.0160(13) 0.0153(13) 0.0219(14) 0.0021(11) 0.0031(11) 0.0004(10)
C10 0.0152(13) 0.0175(14) 0.0197(14) 0.0008(11) 0.0028(10) -0.0004(10)
C11 0.0161(14) 0.0234(16) 0.0246(15) -0.0022(12) 0.0020(11) -0.0021(11)
C12 0.0122(13) 0.0288(16) 0.0274(15) 0.0019(13) 0.0026(11) -0.0004(11)
C13 0.0173(13) 0.0212(15) 0.0254(15) -0.0003(12) 0.0049(11) 0.0033(11)
C14 0.0153(13) 0.0176(14) 0.0199(13) 0.0016(11) 0.0044(10) 0.0011(10)
C15 0.0143(13) 0.0209(14) 0.0192(13) -0.0003(11) 0.0034(10) 0.0013(10)
C16 0.0185(13) 0.0219(15) 0.0273(16) -0.0014(12) 0.0037(11) 0.0030(11)
C17 0.0269(15) 0.0183(15) 0.0305(17) -0.0050(13) 0.0041(13) 0.0036(12)
C18 0.0234(14) 0.0215(15) 0.0243(15) -0.0050(12) 0.0003(12) -0.0006(12)
C19 0.0200(13) 0.0166(14) 0.0178(13) 0.0005(11) 0.0026(10) 0.0013(10)
C20 0.0168(13) 0.0193(14) 0.0177(13) 0.0005(11) 0.0021(10) 0.0000(10)
C21 0.0141(13) 0.0258(16) 0.0171(13) 0.0014(11) 0.0024(10) -0.0007(11)
C22 0.0212(14) 0.0267(16) 0.0208(15) -0.0025(12) 0.0027(11) -0.0009(12)
C23 0.0219(15) 0.0370(18) 0.0213(15) -0.0080(13) 0.0033(12) -0.0059(13)
C24 0.0143(13) 0.046(2) 0.0265(16) -0.0038(15) -0.0008(11) 0.0023(13)
C25 0.0200(15) 0.0333(18) 0.0261(16) 0.0005(14) 0.0028(12) 0.0052(12)
C26 0.0211(14) 0.0253(16) 0.0187(14) 0.0010(12) 0.0043(11) 0.0021(12)
C27 0.0214(14) 0.0200(15) 0.0253(15) 0.0027(12) 0.0022(12) 0.0042(11)
C28 0.0222(14) 0.0170(14) 0.0238(15) -0.0005(11) 0.0033(11) 0.0016(11)
C29 0.0337(17) 0.0345(19) 0.0213(15) 0.0004(14) 0.0016(13) -0.0031(14)
C30 0.0294(16) 0.0164(15) 0.0314(17) 0.0015(12) 0.0061(13) 0.0015(12)
C31 0.0251(16) 0.0213(16) 0.0391(19) 0.0067(14) 0.0056(14) 0.0003(12)
C32 0.0330(18) 0.0317(18) 0.0261(17) 0.0050(14) -0.0061(14) -0.0056(14)
C33 0.0220(14) 0.0192(15) 0.0280(16) -0.0025(12) 0.0059(12) -0.0017(11)
C34 0.0413(19) 0.0229(17) 0.0358(19) -0.0012(14) 0.0168(15) -0.0056(14)
N1 0.0146(11) 0.0158(12) 0.0210(12) -0.0014(9) 0.0018(9) -0.0002(9)
N2 0.0140(11) 0.0176(12) 0.0283(13) -0.0057(10) 0.0042(10) -0.0030(9)
N3 0.0148(11) 0.0182(12) 0.0175(11) -0.0001(9) 0.0019(9) 0.0024(9)
N4 0.0168(11) 0.0168(12) 0.0185(12) 0.0013(9) 0.0034(9) 0.0014(9)
N5 0.0183(12) 0.0204(13) 0.0211(12) -0.0055(10) -0.0026(9) 0.0022(10)
N6 0.0132(11) 0.0191(12) 0.0197(12) 0.0007(9) 0.0023(9) 0.0012(9)
O1 0.0247(12) 0.0279(13) 0.0497(16) -0.0018(12) 0.0047(11) -0.0014(10)
O2 0.044(3) 0.026(2) 0.079(8) -0.018(3) 0.042(4) -0.0111(19)
O2' 0.053(10) 0.043(9) 0.056(14) -0.013(10) 0.040(11) -0.018(7)
P1 0.0176(14) 0.0245(16) 0.0226(15) -0.0015(12) -0.0005(11) 0.0020(11)
F1 0.026(3) 0.034(3) 0.033(3) -0.002(2) -0.010(2) 0.004(2)
F2 0.044(3) 0.035(2) 0.042(3) -0.011(2) -0.0011(19) 0.0092(19)
F3 0.026(3) 0.050(5) 0.058(6) -0.007(4) -0.014(3) -0.002(3)
F4 0.048(4) 0.067(5) 0.060(4) -0.028(4) 0.000(3) 0.029(4)
F5 0.061(4) 0.074(4) 0.052(3) 0.017(3) 0.015(2) -0.019(3)
F6 0.049(3) 0.034(3) 0.033(2) 0.005(2) -0.007(2) -0.009(2)
P1' 0.028(3) 0.040(4) 0.036(3) -0.005(3) 0.002(2) 0.004(2)
F1' 0.040(6) 0.052(6) 0.039(6) -0.007(5) -0.004(4) 0.004(5)
F2' 0.059(6) 0.039(4) 0.065(6) -0.019(4) -0.021(5) 0.017(4)
F3' 0.033(5) 0.052(8) 0.033(5) 0.009(5) -0.007(4) -0.001(5)
F4' 0.044(5) 0.033(4) 0.057(6) 0.003(4) 0.005(4) 0.011(3)
F5' 0.041(4) 0.063(5) 0.045(4) 0.023(4) 0.014(3) -0.004(4)
F6' 0.035(4) 0.078(7) 0.038(4) -0.006(5) 0.016(3) -0.004(4)
P2 0.0218(4) 0.0213(4) 0.0378(5) 0.0009(3) 0.0035(3) 0.0003(3)
F7 0.0199(9) 0.0338(12) 0.0646(15) -0.0125(11) 0.0011(9) 0.0016(8)
F8 0.0425(12) 0.0357(12) 0.0485(14) -0.0145(11) -0.0014(10) 0.0021(9)
F9 0.0281(11) 0.0478(14) 0.0497(14) 0.0074(11) -0.0058(9) 0.0063(9)
F10 0.0278(10) 0.0227(10) 0.0591(14) -0.0051(10) 0.0130(9) -0.0015(8)
F11 0.0317(10) 0.0285(11) 0.0422(12) 0.0053(9) 0.0037(9) -0.0051(8)
F12 0.0589(16) 0.0484(15) 0.0579(16) 0.0133(13) 0.0312(13) 0.0037(12)

loop_
_atom_type_symbol
_atom_type_description
_atom_type_scat_dispersion_real
_atom_type_scat_dispersion_imag
_atom_type_scat_source
C C 0.0181 0.0091 'International Tables Vol C Tables 4.2.6.8 and 6.1.1.4'
H H 0.0000 0.0000 'International Tables Vol C Tables 4.2.6.8 and 6.1.1.4'
N N 0.0311 0.0180 'International Tables Vol C Tables 4.2.6.8 and 6.1.1.4'
O O 0.0492 0.0322 'International Tables Vol C Tables 4.2.6.8 and 6.1.1.4'
F F 0.0727 0.0534 'International Tables Vol C Tables 4.2.6.8 and 6.1.1.4'
P P 0.2955 0.4335 'International Tables Vol C Tables 4.2.6.8 and 6.1.1.4'
S S 0.3331 0.5567 'International Tables Vol C Tables 4.2.6.8 and 6.1.1.4'
Ru Ru 0.0552 3.2960 'International Tables Vol C Tables 4.2.6.8 and 6.1.1.4'

loop_
_geom_angle_atom_site_label_1
_geom_angle_atom_site_label_2
_geom_angle_atom_site_label_3
_geom_angle
N4 Ru1 N3 80.77(10)
N4 Ru1 N6 91.38(10)
N3 Ru1 N6 168.14(9)
N4 Ru1 N1 166.35(10)
N3 Ru1 N1 90.13(9)
N6 Ru1 N1 99.08(9)
N4 Ru1 S1 91.64(7)
N3 Ru1 S1 82.26(7)
N6 Ru1 S1 89.13(7)
N1 Ru1 S1 97.23(7)
N4 Ru1 S2 89.85(7)
N3 Ru1 S2 97.59(7)
N6 Ru1 S2 91.23(7)
N1 Ru1 S2 81.22(7)
S1 Ru1 S2 178.45(3)
C29 S1 C30 99.98(17)
C29 S1 Ru1 111.68(12)
C30 S1 Ru1 112.39(11)
C32 S2 C33 100.87(16)
C32 S2 Ru1 109.03(12)
C33 S2 Ru1 113.38(11)
C2 C1 N1 124.2(3)
C2 C1 H1 117.9
N1 C1 H1 117.9
C1 C2 C3 119.6(3)
C1 C2 H2 120.2
C3 C2 H2 120.2
C4 C3 C2 122.3(3)
C4 C3 C8 119.8(3)
C2 C3 C8 117.9(3)
C5 C4 C3 121.0(3)
C5 C4 H4 119.5
C3 C4 H4 119.5
C4 C5 C6 119.4(3)
C4 C5 H5 120.3
C6 C5 H5 120.3
C7 C6 C5 121.3(3)
C7 C6 H6 119.3
C5 C6 H6 119.3
C6 C7 C8 120.0(3)
C6 C7 H7 120.0
C8 C7 H7 120.0
C3 C8 C7 118.4(3)
C3 C8 C9 118.1(3)
C7 C8 C9 123.5(3)
N1 C9 N2 119.9(3)
N1 C9 C8 123.0(3)
N2 C9 C8 117.1(3)
N3 C10 N2 120.2(3)
N3 C10 C11 121.8(3)
N2 C10 C11 118.0(3)
C12 C11 C10 118.5(3)
C12 C11 H11 120.7
C10 C11 H11 120.7
C11 C12 C13 120.4(3)
C11 C12 H12 119.8
C13 C12 H12 119.8
C12 C13 C14 118.4(3)
C12 C13 H13 120.8
C14 C13 H13 120.8
N3 C14 C13 121.6(3)
N3 C14 C15 115.3(2)
C13 C14 C15 122.9(3)
C16 C15 N4 122.2(3)
C16 C15 C14 123.7(3)
N4 C15 C14 114.1(3)
C15 C16 C17 118.1(3)
C15 C16 H16 120.9
C17 C16 H16 120.9
C18 C17 C16 120.1(3)
C18 C17 H17 120.0
C16 C17 H17 120.0
C17 C18 C19 118.7(3)
C17 C18 H18 120.6
C19 C18 H18 120.6
N4 C19 C18 122.6(3)
N4 C19 N5 120.3(3)
C18 C19 N5 117.0(3)
N6 C20 N5 122.0(3)
N6 C20 C21 122.2(3)
N5 C20 C21 115.8(3)
C22 C21 C26 118.8(3)
C22 C21 C20 123.4(3)
C26 C21 C20 117.7(3)
C23 C22 C21 120.0(3)
C23 C22 H22 120.0
C21 C22 H22 120.0
C22 C23 C24 120.7(3)
C22 C23 H23 119.6
C24 C23 H23 119.6
C25 C24 C23 120.4(3)
C25 C24 H24 119.8
C23 C24 H24 119.8
C24 C25 C26 120.3(3)
C24 C25 H25 119.9
C26 C25 H25 119.9
C25 C26 C21 119.7(3)
C25 C26 C27 122.3(3)
C21 C26 C27 118.0(3)
C28 C27 C26 119.5(3)
C28 C27 H27 120.2
C26 C27 H27 120.2
C27 C28 N6 123.9(3)
C27 C28 H28 118.0
N6 C28 H28 118.0
S1 C29 H29A 109.5
S1 C29 H29B 109.5
H29A C29 H29B 109.5
S1 C29 H29C 109.5
H29A C29 H29C 109.5
H29B C29 H29C 109.5
C31 C30 S1 111.3(2)
C31 C30 H30A 109.4
S1 C30 H30A 109.4
C31 C30 H30B 109.4
S1 C30 H30B 109.4
H30A C30 H30B 108.0
O1 C31 C30 112.9(3)
O1 C31 H31A 109.0
C30 C31 H31A 109.0
O1 C31 H31B 109.0
C30 C31 H31B 109.0
H31A C31 H31B 107.8
S2 C32 H32A 109.5
S2 C32 H32B 109.5
H32A C32 H32B 109.5
S2 C32 H32C 109.5
H32A C32 H32C 109.5
H32B C32 H32C 109.5
C34 C33 S2 111.9(2)
C34 C33 H33A 109.2
S2 C33 H33A 109.2
C34 C33 H33B 109.2
S2 C33 H33B 109.2
H33A C33 H33B 107.9
O2' C34 C33 119.5(14)
O2 C34 C33 106.6(7)
O2 C34 H34A 110.4
C33 C34 H34A 110.4
O2 C34 H34B 110.4
C33 C34 H34B 110.4
H34A C34 H34B 108.6
C9 N1 C1 117.0(3)
C9 N1 Ru1 123.63(19)
C1 N1 Ru1 118.25(19)
C10 N2 C9 131.7(3)
C10 N2 H2A 109.3(19)
C9 N2 H2A 119(2)
C10 N3 C14 119.1(2)
C10 N3 Ru1 124.7(2)
C14 N3 Ru1 114.19(19)
C19 N4 C15 118.2(3)
C19 N4 Ru1 126.6(2)
C15 N4 Ru1 114.4(2)
C20 N5 C19 134.3(3)
C20 N5 H5A 119.4(9)
C19 N5 H5A 100.9(7)
C20 N6 C28 117.4(3)
C20 N6 Ru1 123.2(2)
C28 N6 Ru1 119.0(2)
C31 O1 H1B 112(3)
C34 O2 H2B 109.5
C34 O2' H2C 109.5
F4 P1 F5 92.2(5)
F4 P1 F3 90.8(7)
F5 P1 F3 90.6(7)
F4 P1 F1 89.1(5)
F5 P1 F1 89.8(4)
F3 P1 F1 179.6(8)
F4 P1 F2 178.4(6)
F5 P1 F2 89.4(4)
F3 P1 F2 89.5(7)
F1 P1 F2 90.6(5)
F4 P1 F6 90.1(5)
F5 P1 F6 177.5(6)
F3 P1 F6 90.2(6)
F1 P1 F6 89.5(5)
F2 P1 F6 88.3(4)
F5' P1' F1' 90.0(9)
F5' P1' F2' 92.3(8)
F1' P1' F2' 90.2(10)
F5' P1' F3' 90.8(11)
F1' P1' F3' 179.2(14)
F2' P1' F3' 90.0(12)
F5' P1' F4' 89.8(8)
F1' P1' F4' 89.7(11)
F2' P1' F4' 177.9(11)
F3' P1' F4' 90.0(12)
F5' P1' F6' 179.0(11)
F1' P1' F6' 89.9(9)
F2' P1' F6' 88.7(8)
F3' P1' F6' 89.3(12)
F4' P1' F6' 89.2(8)
F7 P2 F12 91.01(15)
F7 P2 F8 90.62(12)
F12 P2 F8 91.68(15)
F7 P2 F11 90.10(13)
F12 P2 F11 177.92(14)
F8 P2 F11 90.08(13)
F7 P2 F9 178.86(15)
F12 P2 F9 89.65(15)
F8 P2 F9 90.29(13)
F11 P2 F9 89.22(12)
F7 P2 F10 90.23(12)
F12 P2 F10 89.48(14)
F8 P2 F10 178.55(13)
F11 P2 F10 88.75(12)
F9 P2 F10 88.84(13)

loop_
_geom_bond_atom_site_label_1
_geom_bond_atom_site_label_2
_geom_bond_distance
Ru1 N4 2.025(3)
Ru1 N3 2.036(2)
Ru1 N6 2.098(2)
Ru1 N1 2.109(2)
Ru1 S1 2.3661(7)
Ru1 S2 2.3847(7)
S1 C29 1.808(3)
S1 C30 1.816(3)
S2 C32 1.803(3)
S2 C33 1.812(3)
C1 C2 1.349(4)
C1 N1 1.396(3)
C1 H1 0.9500
C2 C3 1.417(4)
C2 H2 0.9500
C3 C4 1.408(4)
C3 C8 1.420(4)
C4 C5 1.364(5)
C4 H4 0.9500
C5 C6 1.416(5)
C5 H5 0.9500
C6 C7 1.368(5)
C6 H6 0.9500
C7 C8 1.425(4)
C7 H7 0.9500
C8 C9 1.435(4)
C9 N1 1.331(4)
C9 N2 1.393(4)
C10 N3 1.334(4)
C10 N2 1.392(4)
C10 C11 1.406(4)
C11 C12 1.374(4)
C11 H11 0.9500
C12 C13 1.383(4)
C12 H12 0.9500
C13 C14 1.388(4)
C13 H13 0.9500
C14 N3 1.369(4)
C14 C15 1.466(4)
C15 C16 1.373(4)
C15 N4 1.385(4)
C16 C17 1.397(4)
C16 H16 0.9500
C17 C18 1.369(4)
C17 H17 0.9500
C18 C19 1.400(4)
C18 H18 0.9500
C19 N4 1.322(4)
C19 N5 1.400(4)
C20 N6 1.330(4)
C20 N5 1.377(4)
C20 C21 1.446(4)
C21 C22 1.416(4)
C21 C26 1.419(4)
C22 C23 1.377(4)
C22 H22 0.9500
C23 C24 1.401(5)
C23 H23 0.9500
C24 C25 1.372(5)
C24 H24 0.9500
C25 C26 1.406(4)
C25 H25 0.9500
C26 C27 1.420(5)
C27 C28 1.348(4)
C27 H27 0.9500
C28 N6 1.393(4)
C28 H28 0.9500
C29 H29A 0.9800
C29 H29B 0.9800
C29 H29C 0.9800
C30 C31 1.515(4)
C30 H30A 0.9900
C30 H30B 0.9900
C31 O1 1.423(4)
C31 H31A 0.9900
C31 H31B 0.9900
C32 H32A 0.9800
C32 H32B 0.9800
C32 H32C 0.9800
C33 C34 1.507(4)
C33 H33A 0.9900
C33 H33B 0.9900
C34 O2' 1.403(11)
C34 O2 1.422(6)
C34 H34A 0.9900
C34 H34B 0.9900
N2 H2A 0.867(12)
N5 H5A 0.854(12)
O1 H1B 0.89(3)
O2 H2B 0.8400
O2' H2C 0.8400
P1 F4 1.575(8)
P1 F5 1.584(7)
P1 F3 1.600(8)
P1 F1 1.601(7)
P1 F2 1.608(7)
P1 F6 1.619(7)
P1' F5' 1.566(12)
P1' F1' 1.583(14)
P1' F2' 1.586(13)
P1' F3' 1.604(14)
P1' F4' 1.606(13)
P1' F6' 1.610(13)
P2 F7 1.586(2)
P2 F12 1.591(3)
P2 F8 1.592(2)
P2 F11 1.610(2)
P2 F9 1.613(2)
P2 F10 1.624(2)

loop_
_geom_hbond_atom_site_label_D
_geom_hbond_atom_site_label_H
_geom_hbond_atom_site_label_A
_geom_hbond_distance_DH
_geom_hbond_distance_HA
_geom_hbond_distance_DA
_geom_hbond_angle_DHA
_geom_hbond_site_symmetry_A
N2 H2A F9 0.867(12) 2.49(2) 3.254(4) 148(3) 2_545
N2 H2A F10 0.867(12) 2.392(18) 3.208(3) 157(3) 2_545
N5 H5A F6 0.854(12) 2.222(18) 3.005(7) 152(2) .
N5 H5A F6' 0.854(12) 2.24(2) 2.984(11) 145(2) .
O1 H1B F9 0.89(3) 2.33(4) 3.166(4) 156(5) 2_545
O1 H1B F12 0.89(3) 2.47(4) 3.242(4) 146(4) 2_545
O2 H2B F4 0.84 2.06 2.745(10) 138.4 4_665
O2' H2C F3' 0.84 2.64 3.40(4) 151.3 4_665
O2' H2C F4' 0.84 2.49 3.13(4) 133.4 4_665
O2' H2C F5' 0.84 2.46 3.25(4) 156.3 4_665

loop_
_geom_torsion_atom_site_label_1
_geom_torsion_atom_site_label_2
_geom_torsion_atom_site_label_3
_geom_torsion_atom_site_label_4
_geom_torsion
N1 C1 C2 C3 0.8(5)
C1 C2 C3 C4 -176.6(3)
C1 C2 C3 C8 2.5(4)
C2 C3 C4 C5 178.7(3)
C8 C3 C4 C5 -0.4(5)
C3 C4 C5 C6 2.4(5)
C4 C5 C6 C7 -1.3(5)
C5 C6 C7 C8 -1.9(5)
C4 C3 C8 C7 -2.8(4)
C2 C3 C8 C7 178.1(3)
C4 C3 C8 C9 177.4(3)
C2 C3 C8 C9 -1.8(4)
C6 C7 C8 C3 3.9(5)
C6 C7 C8 C9 -176.2(3)
C3 C8 C9 N1 -2.5(4)
C7 C8 C9 N1 177.6(3)
C3 C8 C9 N2 -179.8(3)
C7 C8 C9 N2 0.4(4)
N3 C10 C11 C12 2.2(5)
N2 C10 C11 C12 -178.9(3)
C10 C11 C12 C13 -2.5(5)
C11 C12 C13 C14 -0.1(5)
C12 C13 C14 N3 3.2(5)
C12 C13 C14 C15 -172.4(3)
N3 C14 C15 C16 167.3(3)
C13 C14 C15 C16 -16.9(5)
N3 C14 C15 N4 -12.5(4)
C13 C14 C15 N4 163.2(3)
N4 C15 C16 C17 -1.3(5)
C14 C15 C16 C17 178.8(3)
C15 C16 C17 C18 -0.2(5)
C16 C17 C18 C19 1.7(5)
C17 C18 C19 N4 -1.7(5)
C17 C18 C19 N5 174.8(3)
N6 C20 C21 C22 166.2(3)
N5 C20 C21 C22 -13.9(4)
N6 C20 C21 C26 -11.2(4)
N5 C20 C21 C26 168.7(3)
C26 C21 C22 C23 -0.8(4)
C20 C21 C22 C23 -178.2(3)
C21 C22 C23 C24 -2.7(5)
C22 C23 C24 C25 3.2(5)
C23 C24 C25 C26 -0.2(5)
C24 C25 C26 C21 -3.3(5)
C24 C25 C26 C27 175.9(3)
C22 C21 C26 C25 3.8(4)
C20 C21 C26 C25 -178.7(3)
C22 C21 C26 C27 -175.5(3)
C20 C21 C26 C27 2.0(4)
C25 C26 C27 C28 -174.1(3)
C21 C26 C27 C28 5.1(5)
C26 C27 C28 N6 -4.2(5)
C29 S1 C30 C31 77.9(3)
Ru1 S1 C30 C31 -163.5(2)
S1 C30 C31 O1 59.8(4)
C32 S2 C33 C34 -72.9(3)
Ru1 S2 C33 C34 170.7(2)
S2 C33 C34 O2' -35(3)
S2 C33 C34 O2 -58.9(8)
N2 C9 N1 C1 -177.1(3)
C8 C9 N1 C1 5.7(4)
N2 C9 N1 Ru1 -9.7(4)
C8 C9 N1 Ru1 173.1(2)
C2 C1 N1 C9 -5.0(5)
C2 C1 N1 Ru1 -173.1(3)
N3 C10 N2 C9 -20.2(5)
C11 C10 N2 C9 160.9(3)
N1 C9 N2 C10 33.7(5)
C8 C9 N2 C10 -149.0(3)
N2 C10 N3 C14 -178.1(3)
C11 C10 N3 C14 0.8(4)
N2 C10 N3 Ru1 -15.2(4)
C11 C10 N3 Ru1 163.7(2)
C13 C14 N3 C10 -3.5(4)
C15 C14 N3 C10 172.3(3)
C13 C14 N3 Ru1 -168.2(2)
C15 C14 N3 Ru1 7.7(3)
C18 C19 N4 C15 0.2(4)
N5 C19 N4 C15 -176.2(3)
C18 C19 N4 Ru1 168.8(2)
N5 C19 N4 Ru1 -7.6(4)
C16 C15 N4 C19 1.4(4)
C14 C15 N4 C19 -178.7(3)
C16 C15 N4 Ru1 -168.6(2)
C14 C15 N4 Ru1 11.3(3)
N6 C20 N5 C19 8.3(5)
C21 C20 N5 C19 -171.6(3)
N4 C19 N5 C20 -7.4(5)
C18 C19 N5 C20 176.0(3)
N5 C20 N6 C28 -167.6(3)
C21 C20 N6 C28 12.3(4)
N5 C20 N6 Ru1 5.4(4)
C21 C20 N6 Ru1 -174.8(2)
C27 C28 N6 C20 -4.5(4)
C27 C28 N6 Ru1 -177.8(2)
